data_7033478
loop_
_publ_author_name
'Mondal, Manas Kumar'
'Biswas, Abul Kalam'
'Ganguly, Bishwajit'
'Mukherjee, Chandan'

_publ_section_title
;
 Unprecedented iminobenzosemiquinone and iminobenzoquinone coordinated
 mononuclear Cu(ii) complex formation under air.
;
_journal_issue 20
_journal_name_full 'Dalton transactions (Cambridge, England : 2003)'
_journal_page_first 9375
_journal_page_last 9381
_journal_paper_doi 10.1039/c4dt03263b
_journal_volume 44
_journal_year 2015
_chemical_formula_moiety 'C40 H48 Cl Cu N2 O2 S, C2 H3 N'
_chemical_formula_sum 'C42 H51 Cl Cu N3 O2 S'
_chemical_formula_weight 760.91
_chemical_name_systematic unk
_space_group_IT_number 14
_symmetry_cell_setting monoclinic
_symmetry_Int_Tables_number 14
_symmetry_space_group_name_Hall '-P 2yn'
_symmetry_space_group_name_H-M 'P 1 21/n 1'
_atom_sites_solution_hydrogens geom
_atom_sites_solution_primary direct
_atom_sites_solution_secondary difmap
_audit_creation_method SHELXL-97
_audit_update_record
;
2014-10-22 deposited with the CCDC.
2014-12-23 downloaded from the CCDC.
;
_cell_angle_alpha 90.00
_cell_angle_beta 95.760(6)
_cell_angle_gamma 90.00
_cell_formula_units_Z 4
_cell_length_a 10.9576(7)
_cell_length_b 10.9599(6)
_cell_length_c 34.1796(18)
_cell_measurement_reflns_used 4742
_cell_measurement_temperature 296(2)
_cell_measurement_theta_max 28.7500
_cell_measurement_theta_min 2.8808
_cell_volume 4084.0(4)
_computing_cell_refinement 'Bruker SMART'
_computing_data_collection 'Bruker SMART'
_computing_data_reduction 'Bruker SAINT'
_computing_molecular_graphics 'Bruker SHELXTL'
_computing_publication_material 'Bruker SHELXTL'
_computing_structure_refinement 'SHELXL-97 (Sheldrick, 1997)'
_computing_structure_solution 'SHELXS-97 (Sheldrick, 1990)'
_diffrn_ambient_temperature 296(2)
_diffrn_measured_fraction_theta_full 0.998
_diffrn_measured_fraction_theta_max 0.998
_diffrn_measurement_device_type 'CCD area detector'
_diffrn_measurement_method '\w scans'
_diffrn_radiation_monochromator graphite
_diffrn_radiation_probe x-ray
_diffrn_radiation_type MoK\a
_diffrn_radiation_wavelength 0.71073
_diffrn_reflns_av_R_equivalents 0.0610
_diffrn_reflns_av_unetI/netI 0.0806
_diffrn_reflns_limit_h_max 11
_diffrn_reflns_limit_h_min -13
_diffrn_reflns_limit_k_max 13
_diffrn_reflns_limit_k_min -9
_diffrn_reflns_limit_l_max 40
_diffrn_reflns_limit_l_min -39
_diffrn_reflns_number 16972
_diffrn_reflns_theta_full 25.00
_diffrn_reflns_theta_max 25.00
_diffrn_reflns_theta_min 2.97
_diffrn_source 'fine-focus sealed tube'
_exptl_absorpt_coefficient_mu 0.688
_exptl_absorpt_correction_T_max 0.848
_exptl_absorpt_correction_T_min 0.781
_exptl_absorpt_correction_type multi-scan
_exptl_absorpt_process_details SADABS
_exptl_crystal_colour brown
_exptl_crystal_density_diffrn 1.238
_exptl_crystal_density_method 'not measured'
_exptl_crystal_description block
_exptl_crystal_F_000 1608
_exptl_crystal_recrystallization_method 'dichloromethane, acetonitrile'
_exptl_crystal_size_max 0.38
_exptl_crystal_size_mid 0.30
_exptl_crystal_size_min 0.24
_refine_diff_density_max 0.507
_refine_diff_density_min -0.570
_refine_diff_density_rms 0.059
_refine_ls_extinction_method none
_refine_ls_goodness_of_fit_ref 1.045
_refine_ls_hydrogen_treatment constr
_refine_ls_matrix_type full
_refine_ls_number_parameters 464
_refine_ls_number_reflns 7152
_refine_ls_number_restraints 0
_refine_ls_restrained_S_all 1.045
_refine_ls_R_factor_all 0.0816
_refine_ls_R_factor_gt 0.0514
_refine_ls_shift/su_max 0.001
_refine_ls_shift/su_mean 0.000
_refine_ls_structure_factor_coef Fsqd
_refine_ls_weighting_details 'calc w=1/[\s^2^(Fo^2^)+(0.0433P)^2^+0.4787P] where P=(Fo^2^+2Fc^2^)/3'
_refine_ls_weighting_scheme calc
_refine_ls_wR_factor_gt 0.1069
_refine_ls_wR_factor_ref 0.1239
_reflns_number_gt 5107
_reflns_number_total 7152
_reflns_threshold_expression >2sigma(I)
_cod_data_source_file c4dt03263b2.cif
_cod_data_source_block mkm_259
_cod_depositor_comments 'Adding full bibliography for 7033478.cif.'
_cod_original_cell_volume 4084.1(4)
_cod_original_sg_symbol_H-M 'P 21/n'
_cod_database_code 7033478

loop_
_symmetry_equiv_pos_as_xyz
'x, y, z'
'-x+1/2, y+1/2, -z+1/2'
'-x, -y, -z'
'x-1/2, -y-1/2, z-1/2'

loop_
_atom_site_label
_atom_site_type_symbol
_atom_site_fract_x
_atom_site_fract_y
_atom_site_fract_z
_atom_site_U_iso_or_equiv
_atom_site_adp_type
_atom_site_occupancy
_atom_site_symmetry_multiplicity
_atom_site_calc_flag
_atom_site_refinement_flags
Cu1 Cu 0.92231(4) 0.57141(3) 0.391850(10) 0.03518(14) Uani 1 1 d .
S1 S 0.66143(9) 0.63509(8) 0.40186(2) 0.0413(2) Uani 1 1 d .
Cl1 Cl 1.00629(9) 0.71583(8) 0.43135(2) 0.0510(3) Uani 1 1 d .
O1 O 1.0204(2) 0.5972(2) 0.34741(6) 0.0401(6) Uani 1 1 d .
N1 N 0.8113(2) 0.4901(2) 0.35089(7) 0.0328(6) Uani 1 1 d .
O2 O 1.0309(2) 0.3790(2) 0.39583(7) 0.0465(6) Uani 1 1 d .
N2 N 0.8602(2) 0.4675(2) 0.43785(7) 0.0325(6) Uani 1 1 d .
C1 C 0.8598(3) 0.4821(3) 0.31609(8) 0.0304(7) Uani 1 1 d .
C21 C 0.8220(3) 0.1424(3) 0.45242(9) 0.0351(8) Uani 1 1 d .
C19 C 0.8753(3) 0.3496(3) 0.43768(8) 0.0321(8) Uani 1 1 d .
C33 C 0.7464(3) 0.0459(3) 0.47154(10) 0.0436(9) Uani 1 1 d .
C20 C 0.8105(3) 0.2619(3) 0.45887(9) 0.0375(8) Uani 1 1 d .
H20 H 0.7597 0.2885 0.4774 0.045 Uiso 1 1 calc R
C23 C 0.9735(3) 0.1718(3) 0.40323(8) 0.0320(7) Uani 1 1 d .
C13 C 0.6939(3) 0.6021(3) 0.45267(9) 0.0361(8) Uani 1 1 d .
C7 C 0.7044(3) 0.4284(3) 0.35914(8) 0.0334(8) Uani 1 1 d .
C2 C 0.9777(3) 0.5408(3) 0.31607(9) 0.0328(8) Uani 1 1 d .
C6 C 0.8034(3) 0.4269(3) 0.28145(9) 0.0380(8) Uani 1 1 d .
H6 H 0.7243 0.3960 0.2810 0.046 Uiso 1 1 calc R
C37 C 1.0588(3) 0.1256(3) 0.37362(10) 0.0408(9) Uani 1 1 d .
C25 C 1.1701(3) 0.5869(3) 0.28112(10) 0.0491(10) Uani 1 1 d .
C12 C 0.6266(3) 0.4860(3) 0.38368(9) 0.0352(8) Uani 1 1 d .
C22 C 0.9059(3) 0.0996(3) 0.42438(9) 0.0384(8) Uani 1 1 d .
H22 H 0.9127 0.0157 0.4210 0.046 Uiso 1 1 calc R
C40 C 1.0537(4) -0.0128(3) 0.37012(11) 0.0559(11) Uani 1 1 d .
H40A H 1.0814 -0.0487 0.3951 0.084 Uiso 1 1 calc R
H40B H 1.1057 -0.0390 0.3508 0.084 Uiso 1 1 calc R
H40C H 0.9709 -0.0378 0.3624 0.084 Uiso 1 1 calc R
C24 C 0.9649(3) 0.3038(3) 0.41005(8) 0.0332(8) Uani 1 1 d .
C3 C 1.0416(3) 0.5322(3) 0.28136(9) 0.0384(8) Uani 1 1 d .
C5 C 0.8643(3) 0.4187(3) 0.24884(9) 0.0391(8) Uani 1 1 d .
C14 C 0.6257(4) 0.6594(3) 0.47972(10) 0.0473(10) Uani 1 1 d .
H14 H 0.5609 0.7107 0.4711 0.057 Uiso 1 1 calc R
C18 C 0.7884(3) 0.5234(3) 0.46569(9) 0.0345(8) Uani 1 1 d .
C15 C 0.6553(4) 0.6394(3) 0.51941(10) 0.0542(11) Uani 1 1 d .
H15 H 0.6109 0.6783 0.5376 0.065 Uiso 1 1 calc R
C4 C 0.9835(3) 0.4715(3) 0.24997(10) 0.0442(9) Uani 1 1 d .
H4 H 1.0248 0.4640 0.2276 0.053 Uiso 1 1 calc R
C16 C 0.7491(4) 0.5628(3) 0.53222(10) 0.0506(10) Uani 1 1 d .
H16 H 0.7682 0.5503 0.5590 0.061 Uiso 1 1 calc R
C8 C 0.6778(3) 0.3084(3) 0.34757(9) 0.0426(9) Uani 1 1 d .
H8 H 0.7299 0.2676 0.3321 0.051 Uiso 1 1 calc R
C29 C 0.8117(4) 0.3505(3) 0.21164(9) 0.0473(9) Uani 1 1 d .
C39 C 1.1915(3) 0.1630(4) 0.38636(12) 0.0641(12) Uani 1 1 d .
H39A H 1.2150 0.1337 0.4125 0.096 Uiso 1 1 calc R
H39B H 1.1980 0.2504 0.3860 0.096 Uiso 1 1 calc R
H39C H 1.2446 0.1285 0.3686 0.096 Uiso 1 1 calc R
C17 C 0.8160(3) 0.5036(3) 0.50580(9) 0.0421(9) Uani 1 1 d .
H17 H 0.8792 0.4509 0.5148 0.051 Uiso 1 1 calc R
C41 C 0.3658(5) 0.8483(7) 0.3797(2) 0.105(2) Uani 1 1 d .
C27 C 1.1671(4) 0.7243(3) 0.29036(12) 0.0629(12) Uani 1 1 d .
H27A H 1.1188 0.7659 0.2695 0.094 Uiso 1 1 calc R
H27B H 1.2492 0.7561 0.2928 0.094 Uiso 1 1 calc R
H27C H 1.1315 0.7366 0.3146 0.094 Uiso 1 1 calc R
C38 C 1.0179(4) 0.1791(4) 0.33266(10) 0.0639(12) Uani 1 1 d .
H38A H 1.0715 0.1503 0.3141 0.096 Uiso 1 1 calc R
H38B H 1.0214 0.2666 0.3339 0.096 Uiso 1 1 calc R
H38C H 0.9354 0.1538 0.3245 0.096 Uiso 1 1 calc R
C28 C 1.2200(4) 0.5739(5) 0.24085(12) 0.0895(17) Uani 1 1 d .
H28A H 1.2262 0.4890 0.2345 0.134 Uiso 1 1 calc R
H28B H 1.2997 0.6110 0.2418 0.134 Uiso 1 1 calc R
H28C H 1.1654 0.6137 0.2211 0.134 Uiso 1 1 calc R
C9 C 0.5758(4) 0.2495(4) 0.35864(11) 0.0578(11) Uani 1 1 d .
H9 H 0.5593 0.1698 0.3505 0.069 Uiso 1 1 calc R
C35 C 0.8322(4) -0.0433(4) 0.49506(12) 0.0723(13) Uani 1 1 d .
H35A H 0.7846 -0.1025 0.5076 0.109 Uiso 1 1 calc R
H35B H 0.8835 0.0006 0.5147 0.109 Uiso 1 1 calc R
H35C H 0.8826 -0.0840 0.4777 0.109 Uiso 1 1 calc R
C11 C 0.5231(3) 0.4260(4) 0.39398(10) 0.0513(10) Uani 1 1 d .
H11 H 0.4700 0.4658 0.4093 0.062 Uiso 1 1 calc R
C10 C 0.4980(4) 0.3082(4) 0.38181(12) 0.0634(12) Uani 1 1 d .
H10 H 0.4289 0.2684 0.3891 0.076 Uiso 1 1 calc R
N3 N 0.4048(6) 0.9325(6) 0.3674(3) 0.174(3) Uani 1 1 d .
C42 C 0.3164(5) 0.7421(6) 0.39625(15) 0.1035(19) Uani 1 1 d .
H42A H 0.3456 0.7369 0.4236 0.155 Uiso 1 1 calc R
H42B H 0.3418 0.6710 0.3828 0.155 Uiso 1 1 calc R
H42C H 0.2285 0.7469 0.3935 0.155 Uiso 1 1 calc R
C32 C 0.6800(4) 0.3092(4) 0.21432(11) 0.0709(13) Uani 1 1 d .
H32A H 0.6775 0.2542 0.2361 0.106 Uiso 1 1 calc R
H32B H 0.6499 0.2685 0.1904 0.106 Uiso 1 1 calc R
H32C H 0.6295 0.3790 0.2182 0.106 Uiso 1 1 calc R
C31 C 0.8931(4) 0.2380(4) 0.20662(11) 0.0750(14) Uani 1 1 d .
H31A H 0.9739 0.2643 0.2019 0.113 Uiso 1 1 calc R
H31B H 0.8582 0.1902 0.1848 0.113 Uiso 1 1 calc R
H31C H 0.8979 0.1896 0.2301 0.113 Uiso 1 1 calc R
C30 C 0.8130(4) 0.4328(4) 0.17546(10) 0.0666(12) Uani 1 1 d .
H30A H 0.7675 0.5059 0.1793 0.100 Uiso 1 1 calc R
H30B H 0.7762 0.3905 0.1527 0.100 Uiso 1 1 calc R
H30C H 0.8961 0.4536 0.1717 0.100 Uiso 1 1 calc R
C36 C 0.6687(4) -0.0229(4) 0.43964(12) 0.0775(14) Uani 1 1 d .
H36A H 0.6222 0.0341 0.4228 0.116 Uiso 1 1 calc R
H36B H 0.6136 -0.0765 0.4515 0.116 Uiso 1 1 calc R
H36C H 0.7209 -0.0699 0.4245 0.116 Uiso 1 1 calc R
C26 C 1.2576(4) 0.5210(4) 0.31174(14) 0.0789(14) Uani 1 1 d .
H26A H 1.2281 0.5285 0.3371 0.118 Uiso 1 1 calc R
H26B H 1.3378 0.5568 0.3124 0.118 Uiso 1 1 calc R
H26C H 1.2620 0.4363 0.3049 0.118 Uiso 1 1 calc R
C34 C 0.6626(5) 0.1033(4) 0.49935(14) 0.0882(17) Uani 1 1 d .
H34A H 0.6058 0.1573 0.4849 0.132 Uiso 1 1 calc R
H34B H 0.7111 0.1485 0.5194 0.132 Uiso 1 1 calc R
H34C H 0.6183 0.0404 0.5114 0.132 Uiso 1 1 calc R

loop_
_atom_site_aniso_label
_atom_site_aniso_U_11
_atom_site_aniso_U_22
_atom_site_aniso_U_33
_atom_site_aniso_U_23
_atom_site_aniso_U_13
_atom_site_aniso_U_12
Cu1 0.0427(3) 0.0326(2) 0.0311(2) -0.00132(17) 0.00748(18) -0.0087(2)
S1 0.0531(6) 0.0355(5) 0.0365(5) 0.0044(4) 0.0106(4) 0.0066(5)
Cl1 0.0711(7) 0.0379(5) 0.0435(5) -0.0056(4) 0.0036(4) -0.0169(5)
O1 0.0428(14) 0.0454(14) 0.0321(12) -0.0031(11) 0.0045(10) -0.0144(12)
N1 0.0322(16) 0.0379(16) 0.0287(14) -0.0021(12) 0.0049(11) -0.0059(13)
O2 0.0478(16) 0.0330(13) 0.0628(15) 0.0021(12) 0.0255(13) -0.0049(12)
N2 0.0380(17) 0.0291(15) 0.0308(14) -0.0025(12) 0.0059(12) -0.0028(14)
C1 0.0321(19) 0.0304(17) 0.0292(16) -0.0007(14) 0.0059(14) -0.0059(16)
C21 0.040(2) 0.0293(18) 0.0366(17) 0.0059(15) 0.0072(15) -0.0043(17)
C19 0.034(2) 0.0301(18) 0.0325(17) -0.0011(14) 0.0039(14) -0.0025(17)
C33 0.049(2) 0.0355(19) 0.048(2) 0.0041(17) 0.0157(18) -0.0076(19)
C20 0.042(2) 0.0342(19) 0.0375(18) 0.0003(15) 0.0124(15) -0.0036(18)
C23 0.0328(19) 0.0287(17) 0.0346(17) 0.0020(14) 0.0032(14) -0.0012(16)
C13 0.048(2) 0.0283(17) 0.0341(17) -0.0017(14) 0.0124(16) 0.0004(17)
C7 0.0313(19) 0.0380(19) 0.0306(16) 0.0028(15) 0.0013(14) -0.0056(17)
C2 0.040(2) 0.0260(17) 0.0332(17) 0.0021(14) 0.0051(15) -0.0008(16)
C6 0.038(2) 0.040(2) 0.0357(18) -0.0001(16) 0.0043(15) -0.0087(17)
C37 0.040(2) 0.0356(19) 0.049(2) -0.0032(16) 0.0168(17) 0.0049(18)
C25 0.042(2) 0.057(2) 0.050(2) -0.0108(19) 0.0165(18) -0.014(2)
C12 0.0326(19) 0.0386(19) 0.0353(17) 0.0042(15) 0.0079(15) -0.0023(17)
C22 0.046(2) 0.0265(17) 0.0429(19) -0.0004(15) 0.0073(16) -0.0038(17)
C40 0.061(3) 0.040(2) 0.071(3) -0.007(2) 0.027(2) 0.006(2)
C24 0.0326(19) 0.0361(18) 0.0306(16) 0.0041(15) 0.0026(14) -0.0032(17)
C3 0.041(2) 0.0357(19) 0.0404(19) -0.0030(16) 0.0134(16) -0.0060(17)
C5 0.044(2) 0.0373(19) 0.0352(18) -0.0029(15) 0.0017(15) -0.0037(18)
C14 0.058(3) 0.038(2) 0.049(2) 0.0025(17) 0.0209(19) 0.0068(19)
C18 0.044(2) 0.0293(17) 0.0317(17) -0.0040(14) 0.0125(15) -0.0087(17)
C15 0.076(3) 0.049(2) 0.043(2) -0.0111(19) 0.027(2) -0.004(2)
C4 0.052(2) 0.046(2) 0.0368(19) -0.0075(17) 0.0147(17) -0.007(2)
C16 0.074(3) 0.050(2) 0.0290(18) -0.0006(17) 0.0118(18) -0.009(2)
C8 0.043(2) 0.043(2) 0.0424(19) -0.0035(17) 0.0092(16) -0.0089(19)
C29 0.060(3) 0.048(2) 0.0334(18) -0.0068(17) 0.0022(17) -0.013(2)
C39 0.041(2) 0.060(3) 0.093(3) -0.019(2) 0.019(2) -0.001(2)
C17 0.053(2) 0.039(2) 0.0342(18) 0.0023(16) 0.0026(16) -0.0036(19)
C41 0.047(4) 0.115(6) 0.151(6) -0.043(5) 0.002(3) 0.015(4)
C27 0.062(3) 0.059(3) 0.069(3) 0.001(2) 0.014(2) -0.028(2)
C38 0.086(3) 0.066(3) 0.045(2) 0.003(2) 0.027(2) 0.015(2)
C28 0.070(3) 0.128(4) 0.079(3) -0.035(3) 0.046(3) -0.044(3)
C9 0.065(3) 0.051(2) 0.059(2) -0.011(2) 0.014(2) -0.024(2)
C35 0.072(3) 0.067(3) 0.078(3) 0.034(2) 0.012(2) -0.009(3)
C11 0.039(2) 0.062(3) 0.054(2) 0.000(2) 0.0128(18) -0.002(2)
C10 0.044(3) 0.075(3) 0.073(3) -0.004(2) 0.016(2) -0.029(2)
N3 0.083(5) 0.132(6) 0.311(10) -0.005(6) 0.039(5) 0.002(4)
C42 0.082(4) 0.136(5) 0.088(4) -0.031(4) -0.012(3) 0.015(4)
C32 0.077(3) 0.088(3) 0.046(2) -0.014(2) -0.002(2) -0.038(3)
C31 0.111(4) 0.056(3) 0.056(3) -0.020(2) 0.001(3) 0.002(3)
C30 0.078(3) 0.078(3) 0.042(2) 0.008(2) -0.002(2) -0.011(3)
C36 0.081(3) 0.074(3) 0.075(3) 0.011(2) -0.001(2) -0.040(3)
C26 0.041(3) 0.088(3) 0.107(4) -0.011(3) 0.004(2) -0.002(3)
C34 0.102(4) 0.058(3) 0.117(4) 0.001(3) 0.075(3) -0.019(3)

loop_
_atom_type_symbol
_atom_type_description
_atom_type_scat_dispersion_real
_atom_type_scat_dispersion_imag
_atom_type_scat_source
C C 0.0033 0.0016 'International Tables Vol C Tables 4.2.6.8 and 6.1.1.4'
H H 0.0000 0.0000 'International Tables Vol C Tables 4.2.6.8 and 6.1.1.4'
N N 0.0061 0.0033 'International Tables Vol C Tables 4.2.6.8 and 6.1.1.4'
O O 0.0106 0.0060 'International Tables Vol C Tables 4.2.6.8 and 6.1.1.4'
S S 0.1246 0.1234 'International Tables Vol C Tables 4.2.6.8 and 6.1.1.4'
Cu Cu 0.3201 1.2651 'International Tables Vol C Tables 4.2.6.8 and 6.1.1.4'
Cl Cl 0.1484 0.1585 'International Tables Vol C Tables 4.2.6.8 and 6.1.1.4'

loop_
_geom_angle_atom_site_label_1
_geom_angle_atom_site_label_2
_geom_angle_atom_site_label_3
_geom_angle
O1 Cu1 N1 82.13(9)
O1 Cu1 N2 153.57(10)
N1 Cu1 N2 93.61(10)
O1 Cu1 Cl1 98.15(7)
N1 Cu1 Cl1 160.44(8)
N2 Cu1 Cl1 94.40(7)
O1 Cu1 O2 82.23(8)
N1 Cu1 O2 84.89(10)
N2 Cu1 O2 71.40(8)
Cl1 Cu1 O2 114.59(7)
C13 S1 C12 99.79(15)
C2 O1 Cu1 113.16(19)
C1 N1 C7 123.6(3)
C1 N1 Cu1 112.6(2)
C7 N1 Cu1 122.83(18)
C24 O2 Cu1 107.6(2)
C19 N2 C18 120.4(2)
C19 N2 Cu1 118.79(18)
C18 N2 Cu1 120.31(19)
N1 C1 C6 125.9(3)
N1 C1 C2 113.7(3)
C6 C1 C2 120.4(3)
C20 C21 C22 119.7(3)
C20 C21 C33 122.9(3)
C22 C21 C33 117.3(3)
N2 C19 C20 126.4(3)
N2 C19 C24 115.0(3)
C20 C19 C24 118.5(3)
C36 C33 C34 108.9(4)
C36 C33 C35 109.4(3)
C34 C33 C35 108.3(3)
C36 C33 C21 109.0(3)
C34 C33 C21 111.6(3)
C35 C33 C21 109.6(3)
C21 C20 C19 120.9(3)
C22 C23 C24 116.5(3)
C22 C23 C37 124.6(3)
C24 C23 C37 118.9(3)
C18 C13 C14 120.0(3)
C18 C13 S1 120.7(2)
C14 C13 S1 119.3(3)
C8 C7 C12 118.1(3)
C8 C7 N1 123.5(3)
C12 C7 N1 118.1(3)
O1 C2 C3 123.6(3)
O1 C2 C1 117.8(3)
C3 C2 C1 118.7(3)
C5 C6 C1 120.4(3)
C40 C37 C39 108.4(3)
C40 C37 C23 111.2(3)
C39 C37 C23 110.4(3)
C40 C37 C38 107.6(3)
C39 C37 C38 109.7(3)
C23 C37 C38 109.4(3)
C26 C25 C3 109.0(3)
C26 C25 C28 108.3(4)
C3 C25 C28 112.3(3)
C26 C25 C27 110.3(3)
C3 C25 C27 110.1(3)
C28 C25 C27 106.9(3)
C11 C12 C7 119.9(3)
C11 C12 S1 120.0(2)
C7 C12 S1 120.0(2)
C23 C22 C21 125.3(3)
O2 C24 C23 123.3(3)
O2 C24 C19 117.9(3)
C23 C24 C19 118.8(3)
C4 C3 C2 117.0(3)
C4 C3 C25 122.9(3)
C2 C3 C25 120.1(3)
C6 C5 C4 118.4(3)
C6 C5 C29 122.5(3)
C4 C5 C29 119.1(3)
C15 C14 C13 119.4(4)
C13 C18 C17 119.7(3)
C13 C18 N2 119.7(3)
C17 C18 N2 120.6(3)
C16 C15 C14 120.6(3)
C3 C4 C5 124.9(3)
C15 C16 C17 120.8(3)
C9 C8 C7 121.1(3)
C32 C29 C30 108.0(3)
C32 C29 C5 111.9(3)
C30 C29 C5 110.4(3)
C32 C29 C31 109.4(3)
C30 C29 C31 109.2(3)
C5 C29 C31 107.9(3)
C16 C17 C18 119.6(3)
N3 C41 C42 178.7(9)
C8 C9 C10 120.3(3)
C10 C11 C12 120.8(3)
C11 C10 C9 119.6(3)

loop_
_geom_bond_atom_site_label_1
_geom_bond_atom_site_label_2
_geom_bond_distance
Cu1 O1 1.967(2)
Cu1 N1 1.973(3)
Cu1 N2 2.108(2)
Cu1 Cl1 2.2193(9)
Cu1 O2 2.418(2)
S1 C13 1.774(3)
S1 C12 1.776(3)
O1 C2 1.284(4)
N1 C1 1.354(3)
N1 C7 1.405(4)
O2 C24 1.229(3)
N2 C19 1.303(4)
N2 C18 1.432(4)
C1 C6 1.415(4)
C1 C2 1.443(4)
C21 C20 1.336(4)
C21 C22 1.470(4)
C21 C33 1.529(4)
C19 C20 1.435(4)
C19 C24 1.515(4)
C33 C36 1.515(5)
C33 C34 1.522(5)
C33 C35 1.528(5)
C23 C22 1.344(4)
C23 C24 1.470(4)
C23 C37 1.532(4)
C13 C18 1.386(5)
C13 C14 1.395(4)
C7 C8 1.395(4)
C7 C12 1.405(4)
C2 C3 1.440(4)
C6 C5 1.358(4)
C37 C40 1.521(4)
C37 C39 1.531(5)
C37 C38 1.543(5)
C25 C26 1.528(6)
C25 C3 1.531(5)
C25 C28 1.538(5)
C25 C27 1.540(5)
C12 C11 1.387(4)
C3 C4 1.364(5)
C5 C4 1.426(5)
C5 C29 1.537(4)
C14 C15 1.380(5)
C18 C17 1.391(4)
C15 C16 1.365(5)
C16 C17 1.381(4)
C8 C9 1.376(5)
C29 C32 1.524(5)
C29 C30 1.532(5)
C29 C31 1.541(5)
C41 N3 1.117(8)
C41 C42 1.425(8)
C9 C10 1.380(5)
C11 C10 1.375(5)
